data_2008334
loop_
_publ_author_name
'Chen, Wei'
'Gao, Shan'
'Liu, Shi-Xiong'

_publ_section_title
;
 Monooxovanadium(V) complexes with bidentate
 <i>N</i>-phenylbenzohydroxamate
;
_journal_issue 4
_journal_name_full 'Acta Crystallographica Section C'
_journal_page_first 531
_journal_page_last 533
_journal_paper_doi 10.1107/S0108270198014875
_journal_volume 55
_journal_year 1999
_chemical_formula_iupac '[V O (C12 H12 N2 O2) (C13 H10 N O2)]'
_chemical_formula_moiety 'C25 H22 N3 O5 V'
_chemical_formula_sum 'C25 H22 N3 O5 V'
_chemical_formula_weight 495.40
_chemical_name_systematic
;
 (N-phenyl benzoylhydroxamate-O,O')(acetylacetone benzoylhydrazonato-O,N,O')-
 oxo-vanadium(V)
;
_space_group_IT_number 14
_symmetry_cell_setting monoclinic
_symmetry_space_group_name_Hall '-P 2yn'
_symmetry_space_group_name_H-M 'P 1 21/n 1'
_audit_creation_method SHELXL
_cell_angle_alpha 90.00
_cell_angle_beta 95.065(8)
_cell_angle_gamma 90.00
_cell_formula_units_Z 4
_cell_length_a 13.0030(10)
_cell_length_b 8.8836(6)
_cell_length_c 20.196(2)
_cell_measurement_reflns_used 25
_cell_measurement_temperature 300(2)
_cell_measurement_theta_max 14
_cell_measurement_theta_min 13
_cell_volume 2323.8(3)
_computing_cell_refinement 'CAD-4 VAX/PC'
_computing_data_collection 'CAD-4 VAX/PC (Enraf-Nonius, 1988)'
_computing_data_reduction 'NRCVAX (Gabe et al., 1989)'
_computing_molecular_graphics 'SHELXTL/PC (Sheldrick, 1990b)'
_computing_publication_material SHELXL93
_computing_structure_refinement 'SHELXL93 (Sheldrick, 1993)'
_computing_structure_solution 'SHELXS86 (Sheldrick, 1990a)'
_diffrn_ambient_temperature 300(2)
_diffrn_measurement_device 'Enraf-Nonius CAD-4'
_diffrn_measurement_method \w
_diffrn_radiation_monochromator graphite
_diffrn_radiation_source 'fine-focus sealed tube'
_diffrn_radiation_type MoK\a
_diffrn_radiation_wavelength 0.71073
_diffrn_reflns_av_R_equivalents 0.031
_diffrn_reflns_av_sigmaI/netI 0.063
_diffrn_reflns_limit_h_max 18
_diffrn_reflns_limit_h_min -18
_diffrn_reflns_limit_k_max 12
_diffrn_reflns_limit_k_min 0
_diffrn_reflns_limit_l_max 28
_diffrn_reflns_limit_l_min 0
_diffrn_reflns_number 7029
_diffrn_reflns_theta_max 29.99
_diffrn_reflns_theta_min 1.79
_diffrn_standards_decay_% none
_diffrn_standards_interval_time 60
_diffrn_standards_number 3
_exptl_absorpt_coefficient_mu 0.469
_exptl_absorpt_correction_T_max 0.845
_exptl_absorpt_correction_T_min 0.735
_exptl_absorpt_correction_type '\y scan (North et al., 1968)'
_exptl_crystal_colour red-black
_exptl_crystal_density_diffrn 1.416
_exptl_crystal_density_method 'not measured'
_exptl_crystal_description 'Irregular block'
_exptl_crystal_F_000 1024
_exptl_crystal_size_max 0.43
_exptl_crystal_size_mid 0.36
_exptl_crystal_size_min 0.36
_refine_diff_density_max 0.358
_refine_diff_density_min -0.225
_refine_ls_extinction_method none
_refine_ls_goodness_of_fit_all 0.976
_refine_ls_goodness_of_fit_obs 1.158
_refine_ls_hydrogen_treatment refall
_refine_ls_matrix_type full
_refine_ls_number_parameters 395
_refine_ls_number_reflns 6759
_refine_ls_number_restraints 0
_refine_ls_restrained_S_all 0.976
_refine_ls_restrained_S_obs 1.158
_refine_ls_R_factor_all 0.104
_refine_ls_R_factor_obs 0.056
_refine_ls_shift/esd_max <0.001
_refine_ls_shift/esd_mean 0.000
_refine_ls_structure_factor_coef Fsqd
_refine_ls_weighting_details 'w = 1/[\s^2^(Fo^2^)+(0.0557P)^2^] where P = (Fo^2^+2Fc^2^)/3'
_refine_ls_weighting_scheme calc
_refine_ls_wR_factor_all 0.124
_refine_ls_wR_factor_obs 0.109
_reflns_number_observed 3907
_reflns_number_total 6759
_reflns_observed_criterion I>2\s(I)
_cod_data_source_file da1036.cif
_cod_data_source_block cw11
_cod_depositor_comments
;
The following automatic conversions were performed:
'_symmetry_cell_setting' value 'Monoclinic' changed to 'monoclinic'
according to '/home/saulius/struct/CIF-dictionaries/cif_core.dic'
dictionary named 'cif_core.dic' version 2.4.1 from 2010-06-29.

Automatic conversion script
Id: cif_fix_enum 1527 2010-12-29 10:47:43Z saulius 

The following automatic conversions were performed:

'_refine_ls_weighting_scheme' value 'calc w =
1/[\s^2^(Fo^2^)+(0.0557P)^2^] where P = (Fo^2^+2Fc^2^)/3' was changed
to 'calc'. New tag '_refine_ls_weighting_details' was created. The
value of the new tag was set to 'w = 1/[\s^2^(Fo^2^)+(0.0557P)^2^]
where P = (Fo^2^+2Fc^2^)/3'.

Automatic conversion script
Id: cif_fix_values 3143 2015-03-26 13:38:13Z robertas 
;
_cod_original_sg_symbol_H-M 'P 21/n'
_cod_database_code 2008334

loop_
_symmetry_equiv_pos_as_xyz
'x, y, z'
'-x+1/2, y+1/2, -z+1/2'
'-x, -y, -z'
'x-1/2, -y-1/2, z-1/2'

loop_
_atom_site_aniso_label
_atom_site_aniso_U_11
_atom_site_aniso_U_22
_atom_site_aniso_U_33
_atom_site_aniso_U_12
_atom_site_aniso_U_13
_atom_site_aniso_U_23
V1 0.0397(2) 0.0391(2) 0.0291(2) -0.0035(2) 0.00662(14) 0.0023(2)
O1 0.0460(10) 0.0519(10) 0.0361(8) 0.0043(8) 0.0078(7) 0.0103(8)
O2 0.0422(9) 0.0453(10) 0.0395(9) 0.0017(8) 0.0078(7) 0.0096(8)
O3 0.0446(9) 0.0398(9) 0.0376(8) -0.0048(8) 0.0090(7) 0.0030(8)
O4 0.0428(9) 0.0473(10) 0.0295(8) -0.0108(8) 0.0054(7) -0.0002(7)
O5 0.0582(11) 0.0595(12) 0.0372(9) -0.0178(9) 0.0111(8) -0.0080(8)
N1 0.0393(10) 0.0348(10) 0.0328(9) -0.0014(9) 0.0058(8) -0.0011(8)
N2 0.0420(11) 0.0411(11) 0.0394(10) -0.0014(10) 0.0041(8) 0.0029(10)
N3 0.0421(11) 0.0438(12) 0.0293(9) -0.0056(9) 0.0067(8) 0.0013(8)
C1 0.071(2) 0.064(2) 0.047(2) 0.011(2) 0.007(2) 0.017(2)
C2 0.0531(14) 0.0391(13) 0.0317(11) -0.0021(12) 0.0050(10) 0.0020(11)
C3 0.057(2) 0.045(2) 0.0302(11) -0.0023(12) 0.0105(11) 0.0089(11)
C4 0.0466(14) 0.0412(14) 0.0361(12) -0.0050(12) 0.0112(10) -0.0030(11)
C5 0.050(2) 0.071(2) 0.052(2) -0.007(2) 0.0170(14) 0.007(2)
C6 0.0444(14) 0.0359(13) 0.0368(12) 0.0022(11) 0.0051(10) -0.0060(10)
C7 0.0515(15) 0.0375(13) 0.0353(12) 0.0057(12) 0.0020(10) -0.0054(10)
C8 0.054(2) 0.044(2) 0.0471(15) 0.0005(13) -0.0009(12) -0.0053(13)
C9 0.058(2) 0.057(2) 0.064(2) 0.008(2) -0.014(2) -0.012(2)
C10 0.076(2) 0.058(2) 0.056(2) 0.016(2) -0.018(2) 0.000(2)
C11 0.090(3) 0.049(2) 0.045(2) 0.004(2) -0.001(2) 0.0058(14)
C12 0.058(2) 0.043(2) 0.0434(13) 0.0022(14) 0.0019(12) 0.0004(12)
C13 0.0339(12) 0.0374(13) 0.0346(11) 0.0038(10) 0.0030(9) 0.0041(10)
C14 0.0402(13) 0.0426(14) 0.0337(11) 0.0073(11) 0.0023(10) 0.0012(10)
C15 0.0455(15) 0.068(2) 0.0510(15) -0.001(2) 0.0045(12) -0.0094(15)
C16 0.060(2) 0.086(2) 0.061(2) -0.003(2) -0.008(2) -0.022(2)
C17 0.080(2) 0.081(2) 0.042(2) 0.016(2) 0.001(2) -0.018(2)
C18 0.064(2) 0.065(2) 0.0464(15) 0.012(2) 0.0157(14) -0.0053(14)
C19 0.0458(15) 0.053(2) 0.0422(13) 0.0048(13) 0.0103(11) -0.0005(12)
C20 0.0420(13) 0.0377(13) 0.0329(11) -0.0012(11) 0.0109(10) 0.0025(10)
C21 0.0447(14) 0.0443(15) 0.0487(15) 0.0013(13) 0.0085(12) 0.0041(12)
C22 0.056(2) 0.046(2) 0.065(2) -0.0092(15) 0.0190(15) -0.0024(15)
C23 0.096(3) 0.039(2) 0.055(2) -0.010(2) 0.020(2) 0.0066(14)
C24 0.092(3) 0.055(2) 0.065(2) -0.005(2) -0.016(2) 0.021(2)
C25 0.057(2) 0.056(2) 0.055(2) -0.006(2) -0.0076(14) 0.0125(14)

loop_
_atom_site_label
_atom_site_fract_x
_atom_site_fract_y
_atom_site_fract_z
_atom_site_U_iso_or_equiv
_atom_site_thermal_displace_type
_atom_site_calc_flag
_atom_site_refinement_flags
_atom_site_occupancy
_atom_site_disorder_group
_atom_site_type_symbol
V1 0.78787(3) 0.11741(5) 0.08962(2) 0.03574(12) Uani d . 1 . V
O1 0.82939(13) -0.0620(2) 0.13306(8) 0.0444(4) Uani d . 1 . O
O2 0.69661(12) 0.2268(2) 0.02634(7) 0.0421(4) Uani d . 1 . O
O3 0.78937(12) -0.0357(2) 0.00149(8) 0.0404(4) Uani d . 1 . O
O4 0.89657(12) 0.1826(2) 0.04255(7) 0.0397(4) Uani d . 1 . O
O5 0.81395(14) 0.2277(2) 0.15044(8) 0.0512(5) Uani d . 1 . O
N1 0.64288(14) 0.0593(2) 0.11179(9) 0.0355(4) Uani d . 1 . N
N2 0.55992(15) 0.1184(2) 0.07130(9) 0.0408(5) Uani d . 1 . N
N3 0.89549(15) 0.1461(2) -0.02368(9) 0.0382(5) Uani d . 1 . N
C1 0.8727(3) -0.2110(4) 0.2284(2) 0.0603(8) Uani d . 1 . C
C2 0.7968(2) -0.1154(3) 0.18825(11) 0.0412(5) Uani d . 1 . C
C3 0.6997(2) -0.0927(3) 0.20461(11) 0.0436(6) Uani d . 1 . C
C4 0.6205(2) -0.0214(3) 0.16287(11) 0.0409(6) Uani d . 1 . C
C5 0.5102(2) -0.0429(5) 0.1773(2) 0.0567(8) Uani d . 1 . C
C6 0.5969(2) 0.2064(3) 0.02803(11) 0.0389(5) Uani d . 1 . C
C7 0.5267(2) 0.2872(3) -0.02139(11) 0.0415(6) Uani d . 1 . C
C8 0.4212(2) 0.2575(3) -0.02709(13) 0.0487(6) Uani d . 1 . C
C9 0.3563(3) 0.3351(4) -0.0721(2) 0.0610(8) Uani d . 1 . C
C10 0.3941(3) 0.4427(4) -0.1122(2) 0.0647(9) Uani d . 1 . C
C11 0.4983(3) 0.4732(4) -0.10762(14) 0.0616(8) Uani d . 1 . C
C12 0.5648(2) 0.3954(3) -0.06208(13) 0.0485(6) Uani d . 1 . C
C13 0.8382(2) 0.0247(3) -0.04165(11) 0.0353(5) Uani d . 1 . C
C14 0.8370(2) -0.0384(3) -0.10972(11) 0.0389(5) Uani d . 1 . C
C15 0.7494(2) -0.1164(4) -0.13433(14) 0.0547(7) Uani d . 1 . C
C16 0.7450(3) -0.1816(4) -0.1964(2) 0.0697(9) Uani d . 1 . C
C17 0.8279(3) -0.1714(4) -0.23347(15) 0.0678(9) Uani d . 1 . C
C18 0.9155(3) -0.0972(4) -0.20918(14) 0.0579(8) Uani d . 1 . C
C19 0.9201(2) -0.0296(3) -0.14767(13) 0.0465(6) Uani d . 1 . C
C20 0.9306(2) 0.2683(3) -0.06255(11) 0.0371(5) Uani d . 1 . C
C21 1.0289(2) 0.3223(3) -0.04833(13) 0.0456(6) Uani d . 1 . C
C22 1.0592(2) 0.4499(3) -0.0810(2) 0.0550(7) Uani d . 1 . C
C23 0.9919(3) 0.5190(4) -0.1271(2) 0.0625(8) Uani d . 1 . C
C24 0.8952(3) 0.4617(4) -0.1416(2) 0.0720(10) Uani d . 1 . C
C25 0.8634(3) 0.3359(4) -0.10905(14) 0.0566(7) Uani d . 1 . C
H1A 0.843(3) -0.248(4) 0.2666(17) 0.090(11) Uiso d . 1 . H
H1B 0.936(3) -0.162(5) 0.2398(19) 0.115(15) Uiso d . 1 . H
H1C 0.886(3) -0.299(5) 0.2054(18) 0.107(14) Uiso d . 1 . H
H3 0.6789(19) -0.138(3) 0.2427(12) 0.050(7) Uiso d . 1 . H
H5A 0.480(3) 0.048(5) 0.187(2) 0.121(16) Uiso d . 1 . H
H5B 0.473(3) -0.086(4) 0.1391(19) 0.100(13) Uiso d . 1 . H
H5C 0.508(2) -0.092(4) 0.2178(17) 0.079(10) Uiso d . 1 . H
H8 0.3967(19) 0.184(3) 0.0027(12) 0.046(7) Uiso d . 1 . H
H9 0.293(2) 0.311(3) -0.0760(14) 0.059(9) Uiso d . 1 . H
H10 0.350(2) 0.500(3) -0.1441(14) 0.067(9) Uiso d . 1 . H
H11 0.528(2) 0.554(3) -0.1315(14) 0.060(9) Uiso d . 1 . H
H12 0.634(2) 0.417(3) -0.0561(12) 0.040(7) Uiso d . 1 . H
H15 0.695(2) -0.123(3) -0.1092(14) 0.063(9) Uiso d . 1 . H
H16 0.685(3) -0.238(4) -0.2094(17) 0.094(12) Uiso d . 1 . H
H17 0.824(3) -0.224(4) -0.2740(17) 0.102(12) Uiso d . 1 . H
H18 0.971(3) -0.095(4) -0.2315(16) 0.090(12) Uiso d . 1 . H
H19 0.977(2) 0.018(3) -0.1314(12) 0.047(8) Uiso d . 1 . H
H21 1.073(2) 0.280(3) -0.0163(13) 0.062(9) Uiso d . 1 . H
H22 1.121(2) 0.491(3) -0.0669(13) 0.057(9) Uiso d . 1 . H
H23 1.008(2) 0.610(3) -0.1461(14) 0.063(8) Uiso d . 1 . H
H24 0.854(2) 0.502(4) -0.1712(15) 0.062(9) Uiso d . 1 . H
H25 0.798(2) 0.306(3) -0.1162(12) 0.051(8) Uiso d . 1 . H

loop_
_atom_type_symbol
_atom_type_description
_atom_type_scat_dispersion_real
_atom_type_scat_dispersion_imag
_atom_type_scat_source
C C 0.0033 0.0016 'International Tables Vol C Tables 4.2.6.8 and 6.1.1.4'
H H 0.0000 0.0000 'International Tables Vol C Tables 4.2.6.8 and 6.1.1.4'
N N 0.0061 0.0033 'International Tables Vol C Tables 4.2.6.8 and 6.1.1.4'
O O 0.0106 0.0060 'International Tables Vol C Tables 4.2.6.8 and 6.1.1.4'
V V 0.3005 0.5294 'International Tables Vol C Tables 4.2.6.8 and 6.1.1.4'

loop_
_geom_angle_atom_site_label_1
_geom_angle_atom_site_label_2
_geom_angle_atom_site_label_3
_geom_angle
_geom_angle_publ_flag
O5 V1 O4 94.77(8) y
O5 V1 O1 97.46(9) y
O4 V1 O1 107.62(7) y
O5 V1 O2 106.22(9) y
O4 V1 O2 87.44(7) y
O1 V1 O2 150.82(8) y
O5 V1 N1 97.18(8) y
O4 V1 N1 161.20(7) y
O1 V1 N1 85.17(7) y
O2 V1 N1 75.33(7) y
O5 V1 O3 167.05(8) y
O4 V1 O3 73.94(6) y
O1 V1 O3 80.41(7) y
O2 V1 O3 80.06(7) y
N1 V1 O3 95.37(7) y
C2 O1 V1 127.0(2) ?
C6 O2 V1 117.70(15) ?
C13 O3 V1 109.57(14) ?
N3 O4 V1 118.67(12) ?
C4 N1 N2 117.0(2) ?
C4 N1 V1 125.8(2) ?
N2 N1 V1 117.17(14) ?
C6 N2 N1 107.9(2) ?
C13 N3 O4 114.2(2) ?
C13 N3 C20 130.9(2) ?
O4 N3 C20 112.1(2) ?
O1 C2 C3 122.2(2) ?
O1 C2 C1 114.9(2) ?
C3 C2 C1 122.8(2) ?
C2 C3 C4 124.5(2) ?
N1 C4 C3 120.8(2) ?
N1 C4 C5 120.3(2) ?
C3 C4 C5 118.9(2) ?
N2 C6 O2 121.8(2) ?
N2 C6 C7 120.3(2) ?
O2 C6 C7 117.9(2) ?
C12 C7 C8 118.9(2) ?
C12 C7 C6 120.4(2) ?
C8 C7 C6 120.6(2) ?
C9 C8 C7 120.3(3) ?
C10 C9 C8 120.7(3) ?
C9 C10 C11 120.0(3) ?
C10 C11 C12 119.8(3) ?
C7 C12 C11 120.3(3) ?
O3 C13 N3 117.6(2) ?
O3 C13 C14 121.5(2) ?
N3 C13 C14 120.9(2) ?
C19 C14 C15 119.1(2) ?
C19 C14 C13 123.3(2) ?
C15 C14 C13 117.5(2) ?
C16 C15 C14 120.2(3) ?
C17 C16 C15 119.8(3) ?
C18 C17 C16 120.5(3) ?
C17 C18 C19 120.1(3) ?
C18 C19 C14 120.2(3) ?
C25 C20 C21 121.2(2) ?
C25 C20 N3 119.6(2) ?
C21 C20 N3 119.0(2) ?
C20 C21 C22 119.0(3) ?
C23 C22 C21 120.1(3) ?
C22 C23 C24 120.1(3) ?
C23 C24 C25 120.6(3) ?
C20 C25 C24 119.0(3) ?

loop_
_geom_bond_atom_site_label_1
_geom_bond_atom_site_label_2
_geom_bond_site_symmetry_2
_geom_bond_distance
_geom_bond_publ_flag
V1 O5 . 1.585(2) y
V1 O4 . 1.864(2) y
V1 O1 . 1.876(2) y
V1 O2 . 1.928(2) y
V1 N1 . 2.042(2) y
V1 O3 . 2.242(2) y
O1 C2 . 1.315(3) ?
O2 C6 . 1.312(3) ?
O3 C13 . 1.244(3) ?
O4 N3 . 1.375(2) ?
N1 C4 . 1.310(3) ?
N1 N2 . 1.397(3) ?
N2 C6 . 1.297(3) ?
N3 C13 . 1.342(3) ?
N3 C20 . 1.437(3) ?
C1 C2 . 1.487(4) ?
C2 C3 . 1.348(3) ?
C3 C4 . 1.421(3) ?
C4 C5 . 1.501(4) ?
C6 C7 . 1.477(3) ?
C7 C12 . 1.384(4) ?
C7 C8 . 1.392(4) ?
C8 C9 . 1.371(4) ?
C9 C10 . 1.371(5) ?
C10 C11 . 1.377(5) ?
C11 C12 . 1.390(4) ?
C13 C14 . 1.484(3) ?
C14 C19 . 1.380(3) ?
C14 C15 . 1.388(4) ?
C15 C16 . 1.378(4) ?
C16 C17 . 1.369(5) ?
C17 C18 . 1.369(5) ?
C18 C19 . 1.377(4) ?
C20 C25 . 1.364(4) ?
C20 C21 . 1.372(4) ?
C21 C22 . 1.386(4) ?
C22 C23 . 1.365(4) ?
C23 C24 . 1.365(5) ?
C24 C25 . 1.379(4) ?

loop_
_geom_torsion_atom_site_label_1
_geom_torsion_atom_site_label_2
_geom_torsion_atom_site_label_3
_geom_torsion_atom_site_label_4
_geom_torsion
O5 C19 N3 O4 47.9(4)
C20 C19 N3 C13 150.6(2)
O2 C2 C3 C4 14.9(2)
C1 C2 C3 C4 -170.1(3)
C2 C3 C4 C5 162.1(3)
C5 C4 N1 N2 -2.1(3)
C4 N1 N2 C6 173.6(2)
N1 N2 C6 O3 42.1(2)
O3 C6 C7 C12 -65.8(3)
N1 N2 C6 C7 -179.2(2)
N2 C6 C7 C8 -7.2(3)
